data_1101143
_chemical_formula_sum 'C20 H17 Fe N S'
_chemical_formula_weight 359.26
_space_group_IT_number 14
_symmetry_cell_setting monoclinic
_symmetry_space_group_name_Hall '-P 2yn'
_symmetry_space_group_name_H-M 'P 1 21/n 1'
_cell_angle_alpha 90.00
_cell_angle_beta 96.120(10)
_cell_angle_gamma 90.00
_cell_formula_units_Z 4
_cell_length_a 7.7210(10)
_cell_length_b 25.495(3)
_cell_length_c 8.5660(10)
_cell_measurement_temperature 293(2)
_cell_volume 1676.6(4)
_diffrn_ambient_temperature 293(2)
_exptl_crystal_density_diffrn 1.423
_cod_depositor_comments
;
The following automatic conversions were performed:
'_symmetry_cell_setting' value 'Monoclinic' changed to 'monoclinic'
according to '/home/saulius/struct/CIF-dictionaries/cif_core.dic'
dictionary named 'cif_core.dic' version 2.4.1 from 2010-06-29.

Automatic conversion script
Id: cif_fix_enum 1527 2010-12-29 10:47:43Z saulius 
;
_cod_original_sg_symbol_H-M 'P 21/n'
_cod_database_code 1101143

loop_
_symmetry_equiv_pos_as_xyz
'x, y, z'
'-x+1/2, y+1/2, -z+1/2'
'-x, -y, -z'
'x-1/2, -y-1/2, z-1/2'

loop_
_atom_site_label
_atom_site_type_symbol
_atom_site_fract_x
_atom_site_fract_y
_atom_site_fract_z
_atom_site_U_iso_or_equiv
_atom_site_adp_type
_atom_site_occupancy
_atom_site_symmetry_multiplicity
_atom_site_calc_flag
_atom_site_refinement_flags
_atom_site_disorder_assembly
_atom_site_disorder_group
Fe1 Fe 0.82020(11) 0.18801(3) 0.62880(9) 0.0432(3) Uani 1 1 d . . .
C1 C 0.8450(7) 0.0688(2) 0.7393(6) 0.0368(14) Uani 1 1 d . . .
S1 S 0.6330(2) -0.07527(6) 0.62190(18) 0.0573(5) Uani 1 1 d . . .
C2 C 0.7808(7) 0.0242(2) 0.6551(6) 0.0373(15) Uani 1 1 d . . .
H2 H 0.7819 0.0242 0.5467 0.045 Uiso 1 1 calc R . .
C3 C 0.7159(7) -0.0198(2) 0.7252(6) 0.0375(14) Uani 1 1 d . . .
C4 C 0.7152(7) -0.0213(2) 0.8910(6) 0.0398(15) Uani 1 1 d . . .
C5 C 0.7781(7) 0.0226(2) 0.9731(6) 0.0403(15) Uani 1 1 d . . .
C6 C 0.8103(8) 0.0464(2) 1.1360(6) 0.0508(16) Uani 1 1 d . . .
H6A H 0.9003 0.0288 1.2046 0.061 Uiso 1 1 calc R . .
H6B H 0.7057 0.0515 1.1876 0.061 Uiso 1 1 calc R . .
C7 C 0.8743(8) 0.0967(2) 1.0541(6) 0.0490(16) Uani 1 1 d . . .
H7A H 0.7998 0.1271 1.0607 0.059 Uiso 1 1 calc R . .
H7B H 0.9957 0.1054 1.0837 0.059 Uiso 1 1 calc R . .
C8 C 0.8411(7) 0.0663(2) 0.9015(6) 0.0389(14) Uani 1 1 d . . .
C9 C 0.6665(8) -0.0615(2) 0.4234(6) 0.0557(18) Uani 1 1 d . . .
H9A H 0.6077 -0.0295 0.3907 0.083 Uiso 1 1 calc R . .
H9B H 0.6209 -0.0898 0.3573 0.083 Uiso 1 1 calc R . .
H9C H 0.7889 -0.0577 0.4152 0.083 Uiso 1 1 calc R . .
C10 C 0.6522(8) -0.0660(2) 0.9673(7) 0.0466(16) Uani 1 1 d . . .
N11 N 0.6019(7) -0.1026(2) 1.0274(6) 0.0666(16) Uani 1 1 d . . .
C12 C 0.9148(7) 0.1136(2) 0.6596(6) 0.0371(14) Uani 1 1 d . . .
C13 C 1.0380(8) 0.1507(2) 0.7256(7) 0.0458(16) Uani 1 1 d . . .
H13 H 1.0831 0.1519 0.8306 0.055 Uiso 1 1 calc R . .
C14 C 1.0813(8) 0.1851(2) 0.6103(7) 0.0521(16) Uani 1 1 d . . .
H14 H 1.1590 0.2129 0.6246 0.062 Uiso 1 1 calc R . .
C15 C 0.9854(9) 0.1700(2) 0.4666(8) 0.065(2) Uani 1 1 d . . .
H15 H 0.9902 0.1863 0.3701 0.079 Uiso 1 1 calc R . .
C16 C 0.8819(8) 0.1261(2) 0.4944(6) 0.0530(18) Uani 1 1 d . . .
H16 H 0.8065 0.1085 0.4204 0.064 Uiso 1 1 calc R . .
C17 C 0.5635(9) 0.2037(3) 0.5766(10) 0.078(2) Uani 1 1 d . . .
H17 H 0.4877 0.1847 0.5063 0.093 Uiso 1 1 calc R . .
C18 C 0.5976(9) 0.1944(3) 0.7353(10) 0.069(2) Uani 1 1 d . . .
H18 H 0.5466 0.1683 0.7910 0.082 Uiso 1 1 calc R . .
C19 C 0.7205(10) 0.2304(3) 0.7985(9) 0.071(2) Uani 1 1 d . . .
H19 H 0.7667 0.2323 0.9031 0.086 Uiso 1 1 calc R . .
C20 C 0.7631(11) 0.2637(3) 0.6769(12) 0.083(3) Uani 1 1 d . . .
H20 H 0.8420 0.2914 0.6855 0.099 Uiso 1 1 calc R . .
C21 C 0.6632(13) 0.2466(3) 0.5408(11) 0.094(3) Uani 1 1 d . . .
H21 H 0.6632 0.2617 0.4418 0.112 Uiso 1 1 calc R . .

loop_
_atom_site_aniso_label
_atom_site_aniso_U_11
_atom_site_aniso_U_22
_atom_site_aniso_U_33
_atom_site_aniso_U_23
_atom_site_aniso_U_13
_atom_site_aniso_U_12
Fe1 0.0535(6) 0.0327(5) 0.0449(5) 0.0025(4) 0.0126(4) 0.0001(5)
C1 0.039(4) 0.034(3) 0.038(3) 0.000(3) 0.006(3) 0.004(3)
S1 0.0831(13) 0.0411(9) 0.0493(10) -0.0062(8) 0.0145(9) -0.0127(9)
C2 0.047(4) 0.035(3) 0.031(3) -0.001(3) 0.012(3) 0.003(3)
C3 0.034(4) 0.038(3) 0.041(3) -0.004(3) 0.009(3) 0.007(3)
C4 0.038(4) 0.037(3) 0.045(4) 0.002(3) 0.010(3) 0.001(3)
C5 0.040(4) 0.049(4) 0.033(3) 0.004(3) 0.007(3) 0.006(3)
C6 0.057(4) 0.064(4) 0.031(3) -0.002(3) 0.004(3) 0.012(4)
C7 0.054(4) 0.047(4) 0.046(4) -0.005(3) 0.005(3) -0.004(3)
C8 0.046(4) 0.035(3) 0.036(3) -0.002(3) 0.006(3) 0.003(3)
C9 0.072(5) 0.050(4) 0.048(4) -0.013(3) 0.018(4) -0.003(4)
C10 0.048(4) 0.052(4) 0.041(4) 0.007(3) 0.011(3) 0.000(4)
N11 0.071(4) 0.065(4) 0.065(4) 0.012(3) 0.014(3) -0.007(3)
C12 0.037(4) 0.030(3) 0.047(4) -0.002(3) 0.014(3) 0.006(3)
C13 0.049(4) 0.037(3) 0.053(4) -0.001(3) 0.017(3) 0.000(3)
C14 0.054(4) 0.043(4) 0.061(4) -0.003(4) 0.017(4) -0.010(4)
C15 0.094(6) 0.050(4) 0.061(5) 0.000(3) 0.048(4) -0.005(4)
C16 0.083(5) 0.047(4) 0.032(3) -0.004(3) 0.021(3) -0.008(4)
C17 0.062(5) 0.066(5) 0.101(7) 0.002(5) -0.013(5) 0.004(4)
C18 0.049(5) 0.055(5) 0.105(6) 0.007(5) 0.024(4) 0.010(4)
C19 0.079(6) 0.055(5) 0.085(5) -0.017(5) 0.033(5) 0.011(5)
C20 0.073(6) 0.032(4) 0.148(8) -0.013(5) 0.035(6) 0.005(4)
C21 0.118(8) 0.057(5) 0.107(7) 0.034(5) 0.018(6) 0.033(5)

loop_
_geom_bond_atom_site_label_1
_geom_bond_atom_site_label_2
_geom_bond_distance
_geom_bond_site_symmetry_2
_geom_bond_publ_flag
Fe1 C21 2.019(7) . ?
Fe1 C17 2.024(7) . ?
Fe1 C19 2.028(6) . ?
Fe1 C20 2.030(6) . ?
Fe1 C13 2.030(6) . ?
Fe1 C15 2.036(6) . ?
Fe1 C18 2.037(7) . ?
Fe1 C12 2.039(5) . ?
Fe1 C16 2.039(6) . ?
Fe1 C14 2.040(6) . ?
C1 C8 1.394(7) . ?
C1 C2 1.408(7) . ?
C1 C12 1.463(7) . ?
S1 C3 1.752(5) . ?
S1 C9 1.782(5) . ?
C2 C3 1.391(7) . ?
C3 C4 1.422(7) . ?
C4 C5 1.383(7) . ?
C4 C10 1.426(8) . ?
C5 C8 1.384(7) . ?
C5 C6 1.517(7) . ?
C6 C7 1.568(7) . ?
C7 C8 1.519(7) . ?
C10 N11 1.152(7) . ?
C12 C13 1.415(7) . ?
C12 C16 1.446(7) . ?
C13 C14 1.387(7) . ?
C14 C15 1.420(8) . ?
C15 C16 1.410(8) . ?
C17 C18 1.377(9) . ?
C17 C21 1.392(10) . ?
C18 C19 1.389(9) . ?
C19 C20 1.409(9) . ?
C20 C21 1.397(10) . ?
